data_1557341
loop_
_publ_author_name
'Lin, Qianchi'
'Hu, Bowen'
'Xu, Xi'
'Dong, Shunxi'
'Liu, Xiaohua'
'Feng, Xiaoming'

_publ_section_title
;
 Chiral N,N&#x2032;-dioxide/Mg(OTf)2 complex-catalyzed asymmetric
 [2,3]-rearrangement of in situ generated ammonium salts
;
_journal_issue 11
_journal_name_full 'Chemical Science'
_journal_page_first 3068
_journal_page_last 3073
_journal_paper_doi 10.1039/C9SC06342K
_journal_volume 11
_journal_year 2020
_chemical_absolute_configuration ad
_chemical_formula_sum 'C15 H21 Cl0 N O2'
_chemical_formula_weight 247.33
_space_group_crystal_system orthorhombic
_space_group_IT_number 19
_space_group_name_Hall 'P 2ac 2ab'
_space_group_name_H-M_alt 'P 21 21 21'
_atom_sites_solution_hydrogens geom
_audit_creation_method SHELXL-2016/6
_audit_update_record
;
2019-10-23 deposited with the CCDC.	2020-02-19 downloaded from the CCDC.
;
_cell_angle_alpha 90
_cell_angle_beta 90
_cell_angle_gamma 90
_cell_formula_units_Z 4
_cell_length_a 8.5161(5)
_cell_length_b 10.5750(6)
_cell_length_c 15.9557(9)
_cell_measurement_reflns_used 9006
_cell_measurement_temperature 170(2)
_cell_measurement_theta_max 68.44
_cell_measurement_theta_min 2.77
_cell_volume 1436.93(14)
_computing_cell_refinement 'Bruker SAINT'
_computing_data_collection 'Bruker APEX2'
_computing_data_reduction 'Bruker SAINT'
_computing_molecular_graphics 'Bruker SHELXTL'
_computing_publication_material 'Bruker SHELXTL'
_computing_structure_refinement 'SHELXL-2016/6 (Sheldrick, 2016)'
_computing_structure_solution 'SHELXT 2014/5 (Sheldrick, 2014)'
_diffrn_ambient_temperature 170(2)
_diffrn_measured_fraction_theta_full 0.962
_diffrn_measured_fraction_theta_max 0.960
_diffrn_measurement_device_type 'BRUKER D8 VENTURE PHOTON II'
_diffrn_radiation_type CuK\a
_diffrn_radiation_wavelength 1.54178
_diffrn_reflns_av_R_equivalents 0.0208
_diffrn_reflns_av_unetI/netI 0.0195
_diffrn_reflns_Laue_measured_fraction_full 0.962
_diffrn_reflns_Laue_measured_fraction_max 0.960
_diffrn_reflns_limit_h_max 10
_diffrn_reflns_limit_h_min -10
_diffrn_reflns_limit_k_max 10
_diffrn_reflns_limit_k_min -12
_diffrn_reflns_limit_l_max 19
_diffrn_reflns_limit_l_min -18
_diffrn_reflns_number 9239
_diffrn_reflns_point_group_measured_fraction_full 0.962
_diffrn_reflns_point_group_measured_fraction_max 0.959
_diffrn_reflns_theta_full 67.679
_diffrn_reflns_theta_max 68.431
_diffrn_reflns_theta_min 5.017
_exptl_absorpt_coefficient_mu 0.597
_exptl_absorpt_correction_T_max 0.7531
_exptl_absorpt_correction_T_min 0.5185
_exptl_absorpt_correction_type multi-scan
_exptl_absorpt_process_details
;
 SADABS 2016/2: Krause, L., Herbst-Irmer, R., Sheldrick G.M. & Stalke D.,
 J. Appl. Cryst. 48 (2015) 3-10
;
_exptl_crystal_colour COLORLESS
_exptl_crystal_density_diffrn 1.143
_exptl_crystal_description BLOCK
_exptl_crystal_F_000 536
_refine_diff_density_max 0.137
_refine_diff_density_min -0.113
_refine_diff_density_rms 0.023
_refine_ls_abs_structure_details
;
 Flack x determined using 1050 quotients [(I+)-(I-)]/[(I+)+(I-)]
 (Parsons, Flack and Wagner, Acta Cryst. B69 (2013) 249-259).
;
_refine_ls_abs_structure_Flack 0.03(3)
_refine_ls_extinction_method none
_refine_ls_goodness_of_fit_ref 1.024
_refine_ls_hydrogen_treatment constr
_refine_ls_matrix_type full
_refine_ls_number_parameters 167
_refine_ls_number_reflns 2537
_refine_ls_number_restraints 0
_refine_ls_restrained_S_all 1.024
_refine_ls_R_factor_all 0.0314
_refine_ls_R_factor_gt 0.0313
_refine_ls_shift/su_max 0.006
_refine_ls_shift/su_mean 0.000
_refine_ls_structure_factor_coef Fsqd
_refine_ls_weighting_details 'w=1/[\s^2^(Fo^2^)+(0.0630P)^2^+0.1459P] where P=(Fo^2^+2Fc^2^)/3'
_refine_ls_weighting_scheme calc
_refine_ls_wR_factor_gt 0.0922
_refine_ls_wR_factor_ref 0.0922
_reflns_Friedel_coverage 0.718
_reflns_Friedel_fraction_full 0.961
_reflns_Friedel_fraction_max 0.958
_reflns_number_gt 2531
_reflns_number_total 2537
_reflns_threshold_expression 'I > 2\s(I)'
_cod_data_source_file c9sc06342k2.cif
_cod_data_source_block cu_LQC20190608_1_0m_a
_cod_depositor_comments
;Adding full bibliography for 1557341.cif.

 Adding full bibliography for 1557341.cif.
;
_cod_database_code 1557341
_shelx_shelxl_version_number 2016/6
_shelx_space_group_comment
;
The symmetry employed for this shelxl refinement is uniquely defined
by the following loop, which should always be used as a source of
symmetry information in preference to the above space-group names.
They are only intended as comments.
;

loop_
_space_group_symop_operation_xyz
'x, y, z'
'-x+1/2, -y, z+1/2'
'-x, y+1/2, -z+1/2'
'x+1/2, -y+1/2, -z'

loop_
_atom_site_label
_atom_site_type_symbol
_atom_site_fract_x
_atom_site_fract_y
_atom_site_fract_z
_atom_site_U_iso_or_equiv
_atom_site_adp_type
_atom_site_occupancy
_atom_site_site_symmetry_order
_atom_site_calc_flag
_atom_site_refinement_flags_posn
_atom_site_refinement_flags_adp
_atom_site_refinement_flags_occupancy
_atom_site_disorder_assembly
_atom_site_disorder_group
O1 O 0.40780(17) 0.16639(12) 0.27830(10) 0.0509(4) Uani 1 1 d . . . . .
N1 N 0.53087(17) 0.31395(14) 0.11835(9) 0.0389(4) Uani 1 1 d . . . . .
C1 C 0.8740(2) 0.3267(2) 0.48680(11) 0.0505(5) Uani 1 1 d . . . . .
H1 H 0.911936 0.340794 0.542006 0.061 Uiso 1 1 calc R U . . .
C2 C 0.8099(2) 0.42449(19) 0.44146(12) 0.0477(5) Uani 1 1 d . . . . .
H2 H 0.803497 0.506480 0.465557 0.057 Uiso 1 1 calc R U . . .
O2 O 0.33193(15) 0.36834(12) 0.28579(9) 0.0453(3) Uani 1 1 d . . . . .
C3 C 0.7546(2) 0.40427(17) 0.36067(11) 0.0406(4) Uani 1 1 d . . . . .
H3 H 0.710178 0.472599 0.330119 0.049 Uiso 1 1 calc R U . . .
C4 C 0.76331(17) 0.28526(16) 0.32400(10) 0.0324(3) Uani 1 1 d . . . . .
C5 C 0.8274(2) 0.18732(17) 0.37083(11) 0.0405(4) Uani 1 1 d . . . . .
H5 H 0.833398 0.104985 0.347240 0.049 Uiso 1 1 calc R U . . .
C6 C 0.8827(2) 0.2076(2) 0.45128(12) 0.0503(5) Uani 1 1 d . . . . .
H6 H 0.926685 0.139543 0.482204 0.060 Uiso 1 1 calc R U . . .
C7 C 0.71651(19) 0.25891(15) 0.23323(10) 0.0325(4) Uani 1 1 d . . . . .
H7 H 0.696896 0.165988 0.228207 0.039 Uiso 1 1 calc R U . . .
C9 C 0.8841(2) 0.42731(17) 0.15645(12) 0.0430(4) Uani 1 1 d . . . . .
H9A H 0.977280 0.434081 0.120687 0.064 Uiso 1 1 calc R U . . .
H9B H 0.902331 0.473105 0.208951 0.064 Uiso 1 1 calc R U . . .
H9C H 0.793499 0.463989 0.127409 0.064 Uiso 1 1 calc R U . . .
C8 C 0.85234(19) 0.29116(17) 0.17521(10) 0.0356(4) Uani 1 1 d . . . . .
C10 C 0.9451(2) 0.2001(2) 0.14658(12) 0.0499(5) Uani 1 1 d . . . . .
H10A H 1.033994 0.220793 0.113343 0.060 Uiso 1 1 calc R U . . .
H10B H 0.922556 0.114268 0.159306 0.060 Uiso 1 1 calc R U . . .
C11 C 0.56449(18) 0.32683(14) 0.20839(10) 0.0326(4) Uani 1 1 d . . . . .
H11 H 0.577349 0.418819 0.221172 0.039 Uiso 1 1 calc R U . . .
C12 C 0.42926(19) 0.27578(16) 0.26212(10) 0.0347(4) Uani 1 1 d . . . . .
C13 C 0.1926(2) 0.3281(2) 0.33018(14) 0.0559(5) Uani 1 1 d . . . . .
H13A H 0.123039 0.282566 0.291651 0.084 Uiso 1 1 calc R U . . .
H13B H 0.137749 0.402292 0.352491 0.084 Uiso 1 1 calc R U . . .
H13C H 0.222504 0.272162 0.376468 0.084 Uiso 1 1 calc R U . . .
C14 C 0.5012(3) 0.18586(19) 0.08983(13) 0.0609(6) Uani 1 1 d . . . . .
H14A H 0.493811 0.184944 0.028534 0.091 Uiso 1 1 calc R U . . .
H14B H 0.402285 0.155424 0.113919 0.091 Uiso 1 1 calc R U . . .
H14C H 0.587322 0.130715 0.107761 0.091 Uiso 1 1 calc R U . . .
C15 C 0.4061(2) 0.3998(2) 0.09179(13) 0.0516(5) Uani 1 1 d . . . . .
H15A H 0.402665 0.403019 0.030439 0.077 Uiso 1 1 calc R U . . .
H15B H 0.426870 0.484615 0.113915 0.077 Uiso 1 1 calc R U . . .
H15C H 0.305099 0.369360 0.113206 0.077 Uiso 1 1 calc R U . . .

loop_
_atom_site_aniso_label
_atom_site_aniso_U_11
_atom_site_aniso_U_22
_atom_site_aniso_U_33
_atom_site_aniso_U_23
_atom_site_aniso_U_13
_atom_site_aniso_U_12
O1 0.0485(7) 0.0355(7) 0.0686(9) 0.0080(6) 0.0155(7) -0.0039(6)
N1 0.0381(7) 0.0380(8) 0.0405(7) 0.0044(6) -0.0033(6) -0.0050(6)
C1 0.0494(10) 0.0674(13) 0.0347(8) 0.0037(8) -0.0002(7) -0.0096(9)
C2 0.0540(11) 0.0479(10) 0.0411(9) -0.0061(8) 0.0040(8) -0.0029(9)
O2 0.0351(7) 0.0423(7) 0.0586(8) 0.0052(6) 0.0093(6) 0.0039(5)
C3 0.0441(9) 0.0376(9) 0.0402(9) -0.0006(7) 0.0024(7) 0.0032(7)
C4 0.0249(7) 0.0350(8) 0.0375(8) 0.0021(6) 0.0053(6) -0.0012(6)
C5 0.0379(8) 0.0372(9) 0.0464(9) 0.0056(7) 0.0043(7) 0.0030(7)
C6 0.0487(11) 0.0564(11) 0.0457(10) 0.0168(9) -0.0004(8) 0.0044(9)
C7 0.0317(7) 0.0270(7) 0.0388(8) -0.0003(6) 0.0019(6) -0.0014(6)
C9 0.0393(9) 0.0440(9) 0.0457(9) -0.0008(8) 0.0080(7) -0.0092(7)
C8 0.0310(7) 0.0411(8) 0.0346(8) -0.0044(7) 0.0003(6) -0.0010(7)
C10 0.0489(10) 0.0497(10) 0.0512(10) -0.0032(9) 0.0108(8) 0.0080(9)
C11 0.0292(8) 0.0282(7) 0.0405(8) 0.0007(6) -0.0005(6) -0.0022(6)
C12 0.0299(7) 0.0347(8) 0.0395(8) 0.0006(6) -0.0027(6) -0.0014(6)
C13 0.0334(9) 0.0722(14) 0.0622(12) 0.0151(11) 0.0112(8) 0.0108(9)
C14 0.0895(16) 0.0477(11) 0.0454(10) -0.0021(9) -0.0164(11) -0.0141(11)
C15 0.0439(10) 0.0607(12) 0.0504(10) 0.0169(9) -0.0053(8) -0.0013(9)

loop_
_atom_type_symbol
_atom_type_description
_atom_type_scat_dispersion_real
_atom_type_scat_dispersion_imag
_atom_type_scat_source
C C 0.0181 0.0091 'International Tables Vol C Tables 4.2.6.8 and 6.1.1.4'
H H 0.0000 0.0000 'International Tables Vol C Tables 4.2.6.8 and 6.1.1.4'
Cl Cl 0.3639 0.7018 'International Tables Vol C Tables 4.2.6.8 and 6.1.1.4'
N N 0.0311 0.0180 'International Tables Vol C Tables 4.2.6.8 and 6.1.1.4'
O O 0.0492 0.0322 'International Tables Vol C Tables 4.2.6.8 and 6.1.1.4'

loop_
_geom_angle_atom_site_label_1
_geom_angle_atom_site_label_2
_geom_angle_atom_site_label_3
_geom_angle
_geom_angle_site_symmetry_1
_geom_angle_site_symmetry_3
_geom_angle_publ_flag
C14 N1 C15 111.25(17) . . ?
C14 N1 C11 115.25(14) . . ?
C15 N1 C11 111.56(14) . . ?
C2 C1 C6 119.37(17) . . ?
C2 C1 H1 120.3 . . ?
C6 C1 H1 120.3 . . ?
C1 C2 C3 120.47(18) . . ?
C1 C2 H2 119.8 . . ?
C3 C2 H2 119.8 . . ?
C12 O2 C13 115.57(15) . . ?
C4 C3 C2 120.78(17) . . ?
C4 C3 H3 119.6 . . ?
C2 C3 H3 119.6 . . ?
C5 C4 C3 118.03(15) . . ?
C5 C4 C7 118.46(15) . . ?
C3 C4 C7 123.38(15) . . ?
C6 C5 C4 121.13(17) . . ?
C6 C5 H5 119.4 . . ?
C4 C5 H5 119.4 . . ?
C1 C6 C5 120.22(18) . . ?
C1 C6 H6 119.9 . . ?
C5 C6 H6 119.9 . . ?
C8 C7 C4 109.74(12) . . ?
C8 C7 C11 112.34(13) . . ?
C4 C7 C11 112.34(13) . . ?
C8 C7 H7 107.4 . . ?
C4 C7 H7 107.4 . . ?
C11 C7 H7 107.4 . . ?
C8 C9 H9A 109.5 . . ?
C8 C9 H9B 109.5 . . ?
H9A C9 H9B 109.5 . . ?
C8 C9 H9C 109.5 . . ?
H9A C9 H9C 109.5 . . ?
H9B C9 H9C 109.5 . . ?
C10 C8 C9 121.49(16) . . ?
C10 C8 C7 120.00(17) . . ?
C9 C8 C7 118.39(14) . . ?
C8 C10 H10A 120.0 . . ?
C8 C10 H10B 120.0 . . ?
H10A C10 H10B 120.0 . . ?
N1 C11 C7 111.94(13) . . ?
N1 C11 C12 111.54(12) . . ?
C7 C11 C12 108.95(12) . . ?
N1 C11 H11 108.1 . . ?
C7 C11 H11 108.1 . . ?
C12 C11 H11 108.1 . . ?
O1 C12 O2 123.43(16) . . ?
O1 C12 C11 125.05(16) . . ?
O2 C12 C11 111.45(14) . . ?
O2 C13 H13A 109.5 . . ?
O2 C13 H13B 109.5 . . ?
H13A C13 H13B 109.5 . . ?
O2 C13 H13C 109.5 . . ?
H13A C13 H13C 109.5 . . ?
H13B C13 H13C 109.5 . . ?
N1 C14 H14A 109.5 . . ?
N1 C14 H14B 109.5 . . ?
H14A C14 H14B 109.5 . . ?
N1 C14 H14C 109.5 . . ?
H14A C14 H14C 109.5 . . ?
H14B C14 H14C 109.5 . . ?
N1 C15 H15A 109.5 . . ?
N1 C15 H15B 109.5 . . ?
H15A C15 H15B 109.5 . . ?
N1 C15 H15C 109.5 . . ?
H15A C15 H15C 109.5 . . ?
H15B C15 H15C 109.5 . . ?

loop_
_geom_bond_atom_site_label_1
_geom_bond_atom_site_label_2
_geom_bond_distance
_geom_bond_site_symmetry_2
_geom_bond_publ_flag
O1 C12 1.199(2) . ?
N1 C14 1.451(2) . ?
N1 C15 1.460(2) . ?
N1 C11 1.471(2) . ?
C1 C2 1.375(3) . ?
C1 C6 1.383(3) . ?
C1 H1 0.9500 . ?
C2 C3 1.389(3) . ?
C2 H2 0.9500 . ?
O2 C12 1.337(2) . ?
O2 C13 1.446(2) . ?
C3 C4 1.390(2) . ?
C3 H3 0.9500 . ?
C4 C5 1.389(2) . ?
C4 C7 1.528(2) . ?
C5 C6 1.384(3) . ?
C5 H5 0.9500 . ?
C6 H6 0.9500 . ?
C7 C8 1.520(2) . ?
C7 C11 1.533(2) . ?
C7 H7 1.0000 . ?
C9 C8 1.495(3) . ?
C9 H9A 0.9800 . ?
C9 H9B 0.9800 . ?
C9 H9C 0.9800 . ?
C8 C10 1.326(3) . ?
C10 H10A 0.9500 . ?
C10 H10B 0.9500 . ?
C11 C12 1.534(2) . ?
C11 H11 1.0000 . ?
C13 H13A 0.9800 . ?
C13 H13B 0.9800 . ?
C13 H13C 0.9800 . ?
C14 H14A 0.9800 . ?
C14 H14B 0.9800 . ?
C14 H14C 0.9800 . ?
C15 H15A 0.9800 . ?
C15 H15B 0.9800 . ?
C15 H15C 0.9800 . ?

loop_
_geom_hbond_atom_site_label_D
_geom_hbond_atom_site_label_H
_geom_hbond_atom_site_label_A
_geom_hbond_distance_DH
_geom_hbond_distance_HA
_geom_hbond_distance_DA
_geom_hbond_angle_DHA
_geom_hbond_site_symmetry_A
C11 H11 O1 1.00 2.62 3.605(2) 167.9 3_655
C14 H14B O1 0.98 2.63 3.117(3) 111.2 .

loop_
_geom_torsion_atom_site_label_1
_geom_torsion_atom_site_label_2
_geom_torsion_atom_site_label_3
_geom_torsion_atom_site_label_4
_geom_torsion
_geom_torsion_site_symmetry_1
_geom_torsion_site_symmetry_2
_geom_torsion_site_symmetry_3
_geom_torsion_site_symmetry_4
_geom_torsion_publ_flag
C6 C1 C2 C3 -0.1(3) . . . . ?
C1 C2 C3 C4 -0.3(3) . . . . ?
C2 C3 C4 C5 0.7(3) . . . . ?
C2 C3 C4 C7 -175.06(16) . . . . ?
C3 C4 C5 C6 -0.7(2) . . . . ?
C7 C4 C5 C6 175.21(16) . . . . ?
C2 C1 C6 C5 0.0(3) . . . . ?
C4 C5 C6 C1 0.4(3) . . . . ?
C5 C4 C7 C8 -92.42(17) . . . . ?
C3 C4 C7 C8 83.29(19) . . . . ?
C5 C4 C7 C11 141.84(14) . . . . ?
C3 C4 C7 C11 -42.5(2) . . . . ?
C4 C7 C8 C10 99.51(19) . . . . ?
C11 C7 C8 C10 -134.75(17) . . . . ?
C4 C7 C8 C9 -76.48(18) . . . . ?
C11 C7 C8 C9 49.27(19) . . . . ?
C14 N1 C11 C7 64.0(2) . . . . ?
C15 N1 C11 C7 -167.93(13) . . . . ?
C14 N1 C11 C12 -58.4(2) . . . . ?
C15 N1 C11 C12 69.70(17) . . . . ?
C8 C7 C11 N1 48.57(17) . . . . ?
C4 C7 C11 N1 172.88(13) . . . . ?
C8 C7 C11 C12 172.40(13) . . . . ?
C4 C7 C11 C12 -63.29(16) . . . . ?
C13 O2 C12 O1 -2.4(3) . . . . ?
C13 O2 C12 C11 174.47(15) . . . . ?
N1 C11 C12 O1 81.0(2) . . . . ?
C7 C11 C12 O1 -43.1(2) . . . . ?
N1 C11 C12 O2 -95.88(16) . . . . ?
C7 C11 C12 O2 140.05(14) . . . . ?
